data_4504514
loop_
_publ_author_name
'Jayaraman, Akhila'
'Balasubramaniam, Venkataramanan'
'Valiyaveettil, Suresh'

_publ_section_title
;
 Self-Assembly of Pentaphenol Adducts:&#x2009; Formation of 3D Network and
 Ladder-type Supramolecular Structures in the Solid State
;
_journal_issue 3
_journal_name_full 'Crystal Growth &amp; Design'
_journal_page_first 636
_journal_paper_doi 10.1021/cg050250x
_journal_volume 6
_journal_year 2006
_chemical_formula_sum 'C43 H44 N4 O7'
_chemical_formula_weight 728.82
_chemical_name_systematic
; 
 ? 
;
_space_group_IT_number 2
_symmetry_cell_setting triclinic
_symmetry_space_group_name_Hall '-P 1'
_symmetry_space_group_name_H-M 'P -1'
_atom_sites_solution_hydrogens geom
_atom_sites_solution_primary direct
_atom_sites_solution_secondary difmap
_audit_creation_method SHELXL-97
_cell_angle_alpha 95.303(7)
_cell_angle_beta 100.593(7)
_cell_angle_gamma 111.273(7)
_cell_formula_units_Z 2
_cell_length_a 9.365(3)
_cell_length_b 10.982(4)
_cell_length_c 20.548(7)
_cell_measurement_reflns_used 818
_cell_measurement_temperature 223(2)
_cell_measurement_theta_max 19.12
_cell_measurement_theta_min 2.38
_cell_volume 1906.3(11)
_computing_cell_refinement 'Bruker SMART'
_computing_data_collection 'Bruker SMART'
_computing_data_reduction 'Bruker SAINT'
_computing_molecular_graphics 'Bruker SHELXTL'
_computing_publication_material 'Bruker SHELXTL'
_computing_structure_refinement 'SHELXL-97 (Sheldrick, 1997)'
_computing_structure_solution 'SHELXS-97 (Sheldrick, 1990)'
_diffrn_ambient_temperature 223(2)
_diffrn_measured_fraction_theta_full 0.999
_diffrn_measured_fraction_theta_max 0.999
_diffrn_measurement_device_type 'CCD area detector'
_diffrn_measurement_method 'phi and omega scans'
_diffrn_radiation_monochromator graphite
_diffrn_radiation_source 'fine-focus sealed tube'
_diffrn_radiation_type MoK\a
_diffrn_radiation_wavelength 0.71073
_diffrn_reflns_av_R_equivalents 0.0671
_diffrn_reflns_av_sigmaI/netI 0.1328
_diffrn_reflns_limit_h_max 11
_diffrn_reflns_limit_h_min -11
_diffrn_reflns_limit_k_max 13
_diffrn_reflns_limit_k_min -13
_diffrn_reflns_limit_l_max 24
_diffrn_reflns_limit_l_min -24
_diffrn_reflns_number 19635
_diffrn_reflns_theta_full 25.00
_diffrn_reflns_theta_max 25.00
_diffrn_reflns_theta_min 1.02
_exptl_absorpt_coefficient_mu 0.087
_exptl_absorpt_correction_type 'Sadabs, (Sheldirck 2001)'
_exptl_crystal_colour RED
_exptl_crystal_density_diffrn 1.270
_exptl_crystal_density_meas 0
_exptl_crystal_density_method 'not measured'
_exptl_crystal_description BLOCK
_exptl_crystal_F_000 772
_exptl_crystal_size_max 0.30
_exptl_crystal_size_mid 0.08
_exptl_crystal_size_min 0.06
_refine_diff_density_max 0.224
_refine_diff_density_min -0.159
_refine_diff_density_rms 0.041
_refine_ls_extinction_method none
_refine_ls_goodness_of_fit_ref 1.033
_refine_ls_hydrogen_treatment mixed
_refine_ls_matrix_type full
_refine_ls_number_parameters 523
_refine_ls_number_reflns 6695
_refine_ls_number_restraints 0
_refine_ls_restrained_S_all 1.033
_refine_ls_R_factor_all 0.1329
_refine_ls_R_factor_gt 0.0750
_refine_ls_shift/su_max 0.000
_refine_ls_shift/su_mean 0.000
_refine_ls_structure_factor_coef Fsqd
_refine_ls_weighting_details 'calc w=1/[\s^2^(Fo^2^)+(0.0000P)^2^+0.0000P] where P=(Fo^2^+2Fc^2^)/3'
_refine_ls_weighting_scheme calc
_refine_ls_wR_factor_gt 0.1629
_refine_ls_wR_factor_ref 0.1903
_reflns_number_gt 3809
_reflns_number_total 6695
_reflns_threshold_expression >2sigma(I)
_cod_data_source_file cg050250xsi20050603_112423.cif
_cod_data_source_block 4042
_cod_depositor_comments
;
The following automatic conversions were performed:

'_symmetry_cell_setting' value 'Triclinic' changed to 'triclinic'
according to /home/saulius/struct/CIF-dictionaries/cif_core.dic
dictionary named 'cif_core.dic' version 2.4.1 from 2010-06-29.

Automatic conversion script
Id: cif_fix_values 1715 2011-07-08 13:25:40Z adriana 
;
_cod_original_cell_volume 1906.2(11)
_cod_original_sg_symbol_H-M P-1
_cod_database_code 4504514

loop_
_symmetry_equiv_pos_as_xyz
'x, y, z'
'-x, -y, -z'

loop_
_atom_site_label
_atom_site_type_symbol
_atom_site_fract_x
_atom_site_fract_y
_atom_site_fract_z
_atom_site_U_iso_or_equiv
_atom_site_adp_type
_atom_site_occupancy
_atom_site_symmetry_multiplicity
_atom_site_calc_flag
_atom_site_refinement_flags
O1 O 0.5478(3) 0.2042(2) 0.18134(14) 0.0656(8) Uani 1 1 d .
H1A H 0.632(6) 0.184(5) 0.202(2) 0.120(18) Uiso 1 1 d .
O2 O 0.3361(3) 0.2967(3) 0.12023(14) 0.0601(8) Uani 1 1 d .
H2A H 0.339(9) 0.232(7) 0.111(4) 0.19(3) Uiso 1 1 d .
O3 O 0.3818(3) 0.5598(2) 0.15665(13) 0.0595(7) Uani 1 1 d .
H3A H 0.282(5) 0.499(5) 0.135(2) 0.106(16) Uiso 1 1 d .
O4 O 1.0628(3) 0.8532(2) 0.42696(12) 0.0516(6) Uani 1 1 d .
H4A H 1.132(6) 0.885(5) 0.466(2) 0.109(17) Uiso 1 1 d .
O5 O 1.1106(3) 0.7035(2) 0.26645(13) 0.0543(7) Uani 1 1 d .
H5A H 1.199(5) 0.724(4) 0.252(2) 0.084(15) Uiso 1 1 d .
N1 N 0.0836(3) 0.4290(3) 0.09353(16) 0.0574(8) Uani 1 1 d .
N2 N -0.9907(4) 0.0824(4) -0.11487(18) 0.0727(10) Uani 1 1 d .
N3 N 0.7850(4) 0.1411(3) 0.22981(18) 0.0688(10) Uani 1 1 d .
N4 N 1.7037(3) 0.0885(3) 0.46076(16) 0.0643(9) Uani 1 1 d .
C1 C 0.8583(3) 0.6435(3) 0.32825(15) 0.0376(8) Uani 1 1 d .
H1 H 0.9050 0.7256 0.3101 0.045 Uiso 1 1 calc R
C2 C 0.7203(3) 0.5483(3) 0.27225(15) 0.0364(7) Uani 1 1 d .
C3 C 0.6991(4) 0.4177(3) 0.25436(16) 0.0412(8) Uani 1 1 d .
H3 H 0.7715 0.3857 0.2768 0.049 Uiso 1 1 calc R
C4 C 0.5722(4) 0.3329(3) 0.20367(17) 0.0435(8) Uani 1 1 d .
C5 C 0.4622(3) 0.3776(3) 0.17067(16) 0.0407(8) Uani 1 1 d .
C6 C 0.4831(3) 0.5086(3) 0.18903(15) 0.0405(8) Uani 1 1 d .
C7 C 0.6112(4) 0.5931(3) 0.23846(16) 0.0433(8) Uani 1 1 d .
H7 H 0.6251 0.6823 0.2495 0.052 Uiso 1 1 calc R
C8 C 0.9872(3) 0.5911(3) 0.34566(15) 0.0361(7) Uani 1 1 d .
C9 C 0.9859(4) 0.5094(3) 0.39308(17) 0.0487(9) Uani 1 1 d .
H9 H 0.9054 0.4894 0.4166 0.058 Uiso 1 1 calc R
C10 C 1.0987(4) 0.4560(4) 0.4072(2) 0.0642(11) Uani 1 1 d .
H10 H 1.0948 0.4003 0.4395 0.077 Uiso 1 1 calc R
C11 C 1.2172(4) 0.4866(4) 0.3727(2) 0.0640(11) Uani 1 1 d .
H11 H 1.2942 0.4503 0.3813 0.077 Uiso 1 1 calc R
C12 C 1.2239(4) 0.5689(4) 0.3263(2) 0.0586(10) Uani 1 1 d .
H12 H 1.3057 0.5897 0.3035 0.070 Uiso 1 1 calc R
C13 C 1.1098(4) 0.6216(3) 0.31293(17) 0.0423(8) Uani 1 1 d .
C14 C 0.8089(3) 0.6840(3) 0.39039(16) 0.0372(8) Uani 1 1 d .
C15 C 0.6618(4) 0.6197(3) 0.40289(17) 0.0471(9) Uani 1 1 d .
H15 H 0.5852 0.5490 0.3706 0.056 Uiso 1 1 calc R
C16 C 0.6247(4) 0.6569(4) 0.46192(19) 0.0568(10) Uani 1 1 d .
H16 H 0.5237 0.6125 0.4691 0.068 Uiso 1 1 calc R
C17 C 0.7356(5) 0.7584(4) 0.50952(18) 0.0580(10) Uani 1 1 d .
H17 H 0.7111 0.7834 0.5497 0.070 Uiso 1 1 calc R
C18 C 0.8830(4) 0.8242(3) 0.49886(18) 0.0504(9) Uani 1 1 d .
H18 H 0.9589 0.8940 0.5319 0.060 Uiso 1 1 calc R
C19 C 0.9200(4) 0.7885(3) 0.44024(16) 0.0391(8) Uani 1 1 d .
C20 C -0.4980(5) 0.1863(4) -0.0266(3) 0.0856(14) Uani 1 1 d .
H20A H -0.4904 0.1371 0.0104 0.103 Uiso 1 1 calc R
H20B H -0.4510 0.1562 -0.0604 0.103 Uiso 1 1 calc R
C21 C -0.4056(5) 0.3266(4) -0.0011(2) 0.0771(13) Uani 1 1 d .
H21A H -0.4546 0.3580 0.0314 0.092 Uiso 1 1 calc R
H21B H -0.4086 0.3757 -0.0385 0.092 Uiso 1 1 calc R
C22 C 0.0168(4) 0.3467(4) 0.03516(19) 0.0593(10) Uani 1 1 d .
H22 H 0.0790 0.3122 0.0146 0.071 Uiso 1 1 calc R
C23 C -0.1391(4) 0.3093(4) 0.00325(19) 0.0628(11) Uani 1 1 d .
H23 H -0.1810 0.2509 -0.0382 0.075 Uiso 1 1 calc R
C24 C -0.2343(4) 0.3581(4) 0.03250(18) 0.0544(10) Uani 1 1 d .
C25 C -0.1655(4) 0.4413(4) 0.09315(19) 0.0581(10) Uani 1 1 d .
H25 H -0.2256 0.4754 0.1155 0.070 Uiso 1 1 calc R
C26 C -0.0086(4) 0.4749(4) 0.12135(19) 0.0592(10) Uani 1 1 d .
H26 H 0.0361 0.5336 0.1626 0.071 Uiso 1 1 calc R
C27 C -0.9388(5) 0.0146(5) -0.0740(3) 0.1056(18) Uani 1 1 d .
H27 H -1.0142 -0.0603 -0.0639 0.127 Uiso 1 1 calc R
C28 C -0.7838(5) 0.0442(5) -0.0451(3) 0.0984(17) Uani 1 1 d .
H28 H -0.7559 -0.0096 -0.0165 0.118 Uiso 1 1 calc R
C29 C -0.6714(4) 0.1510(4) -0.0579(2) 0.0624(11) Uani 1 1 d .
C30 C -0.7239(5) 0.2235(5) -0.1000(2) 0.0828(13) Uani 1 1 d .
H30 H -0.6509 0.2998 -0.1103 0.099 Uiso 1 1 calc R
C31 C -0.8820(5) 0.1858(5) -0.1272(2) 0.0775(13) Uani 1 1 d .
H31 H -0.9135 0.2373 -0.1563 0.093 Uiso 1 1 calc R
C32 C 1.3409(4) 0.1443(4) 0.3191(2) 0.0663(11) Uani 1 1 d .
H32A H 1.3430 0.2323 0.3343 0.080 Uiso 1 1 calc R
H32B H 1.3652 0.1440 0.2747 0.080 Uiso 1 1 calc R
C33 C 1.1791(4) 0.0438(4) 0.3125(2) 0.0644(11) Uani 1 1 d .
H33A H 1.1688 0.0226 0.3571 0.077 Uiso 1 1 calc R
H33B H 1.1679 -0.0375 0.2841 0.077 Uiso 1 1 calc R
C34 C 0.7757(5) 0.0522(4) 0.2699(2) 0.0779(13) Uani 1 1 d .
H34 H 0.6780 0.0077 0.2800 0.093 Uiso 1 1 calc R
C35 C 0.8992(5) 0.0216(4) 0.2974(2) 0.0747(12) Uani 1 1 d .
H35 H 0.8855 -0.0415 0.3261 0.090 Uiso 1 1 calc R
C36 C 1.0441(4) 0.0824(3) 0.28338(17) 0.0508(9) Uani 1 1 d .
C37 C 1.0548(5) 0.1752(4) 0.2424(2) 0.0757(13) Uani 1 1 d .
H37 H 1.1511 0.2213 0.2315 0.091 Uiso 1 1 calc R
C38 C 0.9239(5) 0.2010(5) 0.2172(3) 0.0881(15) Uani 1 1 d .
H38 H 0.9345 0.2653 0.1893 0.106 Uiso 1 1 calc R
C39 C 1.5829(5) -0.0133(4) 0.4231(2) 0.0759(13) Uani 1 1 d .
H39 H 1.5777 -0.0991 0.4279 0.091 Uiso 1 1 calc R
C40 C 1.4633(5) -0.0017(4) 0.3770(2) 0.0748(13) Uani 1 1 d .
H40 H 1.3788 -0.0782 0.3521 0.090 Uiso 1 1 calc R
C41 C 1.4679(4) 0.1215(4) 0.36749(18) 0.0533(9) Uani 1 1 d .
C42 C 1.5919(5) 0.2274(4) 0.4068(2) 0.0790(13) Uani 1 1 d .
H42 H 1.6001 0.3143 0.4034 0.095 Uiso 1 1 calc R
C43 C 1.7047(5) 0.2060(4) 0.4515(2) 0.0830(14) Uani 1 1 d .
H43 H 1.7894 0.2809 0.4777 0.100 Uiso 1 1 calc R
O1S O 0.3065(4) -0.0436(3) 0.13321(17) 0.0779(9) Uani 1 1 d .
H1SA H 0.377(6) 0.038(5) 0.151(3) 0.116(19) Uiso 1 1 d .
H1SB H 0.217(6) -0.035(5) 0.128(2) 0.110(19) Uiso 1 1 d .
O2S O 0.3684(4) 0.7916(3) 0.21771(17) 0.0704(8) Uani 1 1 d .
H2SA H 0.341(5) 0.831(5) 0.182(2) 0.101(18) Uiso 1 1 d .
H2SB H 0.379(5) 0.729(4) 0.195(2) 0.073(15) Uiso 1 1 d .

loop_
_atom_site_aniso_label
_atom_site_aniso_U_11
_atom_site_aniso_U_22
_atom_site_aniso_U_33
_atom_site_aniso_U_23
_atom_site_aniso_U_13
_atom_site_aniso_U_12
O1 0.0409(14) 0.0409(15) 0.101(2) -0.0108(13) -0.0107(14) 0.0187(12)
O2 0.0383(14) 0.0563(17) 0.0692(18) -0.0097(14) -0.0119(12) 0.0160(13)
O3 0.0452(15) 0.0467(15) 0.0756(18) 0.0055(13) -0.0157(13) 0.0209(13)
O4 0.0413(14) 0.0465(14) 0.0499(16) 0.0042(11) 0.0006(12) 0.0034(12)
O5 0.0487(15) 0.0627(17) 0.0611(17) 0.0190(13) 0.0210(13) 0.0266(13)
N1 0.0457(18) 0.053(2) 0.063(2) 0.0094(16) -0.0062(16) 0.0168(16)
N2 0.046(2) 0.073(3) 0.087(3) 0.005(2) -0.0021(18) 0.0187(19)
N3 0.055(2) 0.055(2) 0.097(3) 0.0134(19) 0.0024(19) 0.0306(19)
N4 0.0466(19) 0.065(2) 0.074(2) 0.0183(18) -0.0007(17) 0.0182(18)
C1 0.0306(16) 0.0374(18) 0.0440(19) 0.0095(14) 0.0065(14) 0.0126(15)
C2 0.0273(16) 0.0379(19) 0.0427(19) 0.0065(14) 0.0060(14) 0.0122(14)
C3 0.0331(17) 0.0377(19) 0.051(2) 0.0097(15) 0.0021(15) 0.0156(15)
C4 0.0352(18) 0.037(2) 0.056(2) 0.0041(16) 0.0046(16) 0.0150(16)
C5 0.0290(16) 0.0374(19) 0.046(2) -0.0008(15) -0.0009(15) 0.0087(15)
C6 0.0322(17) 0.042(2) 0.0440(19) 0.0073(15) -0.0001(15) 0.0156(16)
C7 0.0422(19) 0.0357(19) 0.049(2) 0.0047(15) 0.0014(16) 0.0169(16)
C8 0.0250(16) 0.0345(18) 0.0391(18) -0.0009(14) -0.0016(14) 0.0066(14)
C9 0.0382(19) 0.050(2) 0.062(2) 0.0179(18) 0.0081(17) 0.0213(17)
C10 0.052(2) 0.065(3) 0.079(3) 0.024(2) 0.004(2) 0.029(2)
C11 0.045(2) 0.064(3) 0.088(3) 0.010(2) 0.000(2) 0.034(2)
C12 0.042(2) 0.064(3) 0.076(3) 0.008(2) 0.0135(19) 0.028(2)
C13 0.0314(17) 0.0381(19) 0.051(2) 0.0026(16) 0.0016(15) 0.0106(15)
C14 0.0328(17) 0.0361(18) 0.0455(19) 0.0145(15) 0.0049(15) 0.0168(15)
C15 0.0364(19) 0.048(2) 0.054(2) 0.0060(17) 0.0048(16) 0.0158(17)
C16 0.044(2) 0.070(3) 0.064(3) 0.016(2) 0.0184(19) 0.027(2)
C17 0.068(3) 0.071(3) 0.048(2) 0.012(2) 0.018(2) 0.038(2)
C18 0.058(2) 0.042(2) 0.046(2) 0.0007(16) 0.0010(18) 0.0203(19)
C19 0.0395(19) 0.0312(18) 0.047(2) 0.0130(15) 0.0030(16) 0.0158(16)
C20 0.051(2) 0.067(3) 0.128(4) 0.016(3) 0.005(3) 0.020(2)
C21 0.056(3) 0.083(3) 0.081(3) 0.001(2) -0.006(2) 0.027(2)
C22 0.050(2) 0.060(2) 0.069(3) 0.006(2) 0.005(2) 0.028(2)
C23 0.054(2) 0.064(3) 0.055(2) -0.0080(19) -0.0041(19) 0.018(2)
C24 0.043(2) 0.058(2) 0.055(2) 0.0111(18) 0.0002(18) 0.0164(19)
C25 0.052(2) 0.067(3) 0.055(2) 0.007(2) 0.0119(19) 0.025(2)
C26 0.056(2) 0.060(2) 0.051(2) 0.0030(18) -0.0003(19) 0.018(2)
C27 0.053(3) 0.100(4) 0.141(5) 0.052(4) -0.001(3) 0.007(3)
C28 0.059(3) 0.085(4) 0.135(5) 0.044(3) -0.004(3) 0.016(3)
C29 0.045(2) 0.066(3) 0.069(3) 0.004(2) 0.0008(19) 0.021(2)
C30 0.056(3) 0.087(3) 0.091(3) 0.031(3) 0.006(2) 0.013(2)
C31 0.061(3) 0.075(3) 0.083(3) 0.013(2) -0.009(2) 0.024(3)
C32 0.064(3) 0.079(3) 0.065(3) 0.024(2) 0.021(2) 0.033(2)
C33 0.060(2) 0.055(2) 0.075(3) 0.015(2) 0.005(2) 0.024(2)
C34 0.054(3) 0.072(3) 0.114(4) 0.026(3) 0.023(3) 0.028(2)
C35 0.062(3) 0.072(3) 0.102(3) 0.040(3) 0.020(2) 0.032(2)
C36 0.053(2) 0.049(2) 0.050(2) 0.0048(17) 0.0046(18) 0.0243(19)
C37 0.054(2) 0.079(3) 0.111(4) 0.042(3) 0.028(2) 0.035(2)
C38 0.070(3) 0.084(3) 0.129(4) 0.061(3) 0.024(3) 0.041(3)
C39 0.073(3) 0.061(3) 0.082(3) 0.002(2) -0.015(2) 0.032(2)
C40 0.076(3) 0.056(3) 0.074(3) -0.011(2) -0.021(2) 0.029(2)
C41 0.049(2) 0.067(3) 0.055(2) 0.0168(19) 0.0166(18) 0.032(2)
C42 0.053(2) 0.054(3) 0.122(4) 0.030(3) 0.004(3) 0.015(2)
C43 0.047(2) 0.059(3) 0.117(4) 0.018(3) -0.007(2) 0.003(2)
O1S 0.0524(18) 0.056(2) 0.109(3) -0.0073(17) -0.0026(17) 0.0182(17)
O2S 0.0720(19) 0.063(2) 0.085(2) 0.0117(18) 0.0287(17) 0.0316(17)

loop_
_atom_type_symbol
_atom_type_description
_atom_type_scat_dispersion_real
_atom_type_scat_dispersion_imag
_atom_type_scat_source
C C 0.0033 0.0016 'International Tables Vol C Tables 4.2.6.8 and 6.1.1.4'
H H 0.0000 0.0000 'International Tables Vol C Tables 4.2.6.8 and 6.1.1.4'
N N 0.0061 0.0033 'International Tables Vol C Tables 4.2.6.8 and 6.1.1.4'
O O 0.0106 0.0060 'International Tables Vol C Tables 4.2.6.8 and 6.1.1.4'

loop_
_geom_angle_atom_site_label_1
_geom_angle_atom_site_label_2
_geom_angle_atom_site_label_3
_geom_angle
C22 N1 C26 116.6(3)
C31 N2 C27 115.2(4)
C38 N3 C34 116.0(3)
C39 N4 C43 115.2(3)
C8 C1 C14 111.6(2)
C8 C1 C2 112.0(2)
C14 C1 C2 113.6(2)
C3 C2 C7 118.4(3)
C3 C2 C1 121.9(3)
C7 C2 C1 119.7(3)
C2 C3 C4 120.8(3)
O1 C4 C3 124.0(3)
O1 C4 C5 115.5(3)
C3 C4 C5 120.5(3)
O2 C5 C6 119.5(3)
O2 C5 C4 122.0(3)
C6 C5 C4 118.5(3)
O3 C6 C7 118.0(3)
O3 C6 C5 121.3(3)
C7 C6 C5 120.6(3)
C6 C7 C2 121.0(3)
C9 C8 C13 117.5(3)
C9 C8 C1 121.9(3)
C13 C8 C1 120.7(3)
C10 C9 C8 122.5(3)
C11 C10 C9 118.4(4)
C12 C11 C10 120.8(3)
C11 C12 C13 119.9(4)
O5 C13 C12 122.1(3)
O5 C13 C8 117.0(3)
C12 C13 C8 120.9(3)
C15 C14 C19 117.3(3)
C15 C14 C1 123.9(3)
C19 C14 C1 118.8(3)
C14 C15 C16 121.7(3)
C17 C16 C15 119.7(3)
C16 C17 C18 120.2(3)
C19 C18 C17 120.4(3)
O4 C19 C18 122.2(3)
O4 C19 C14 116.9(3)
C18 C19 C14 120.8(3)
C21 C20 C29 115.1(4)
C20 C21 C24 113.9(3)
N1 C22 C23 123.3(4)
C22 C23 C24 119.7(3)
C25 C24 C23 116.8(3)
C25 C24 C21 120.3(4)
C23 C24 C21 122.9(3)
C24 C25 C26 119.9(4)
N1 C26 C25 123.7(4)
N2 C27 C28 125.3(5)
C29 C28 C27 119.6(5)
C28 C29 C30 115.8(4)
C28 C29 C20 120.8(4)
C30 C29 C20 123.3(4)
C29 C30 C31 120.6(4)
N2 C31 C30 123.5(4)
C33 C32 C41 114.0(3)
C32 C33 C36 116.4(3)
N3 C34 C35 123.8(4)
C34 C35 C36 120.4(4)
C37 C36 C35 116.0(3)
C37 C36 C33 124.2(4)
C35 C36 C33 119.7(3)
C36 C37 C38 119.8(4)
N3 C38 C37 124.0(4)
N4 C39 C40 123.8(4)
C41 C40 C39 120.0(4)
C42 C41 C40 116.5(4)
C42 C41 C32 119.6(4)
C40 C41 C32 123.8(4)
C41 C42 C43 119.3(4)
N4 C43 C42 125.2(4)

loop_
_geom_bond_atom_site_label_1
_geom_bond_atom_site_label_2
_geom_bond_distance
O1 C4 1.367(4)
O2 C5 1.370(4)
O3 C6 1.372(4)
O4 C19 1.360(4)
O5 C13 1.371(4)
N1 C22 1.327(5)
N1 C26 1.331(4)
N2 C31 1.304(5)
N2 C27 1.312(6)
N3 C38 1.313(5)
N3 C34 1.324(5)
N4 C39 1.315(5)
N4 C43 1.318(5)
C1 C8 1.516(4)
C1 C14 1.518(4)
C1 C2 1.529(4)
C2 C3 1.378(4)
C2 C7 1.391(4)
C3 C4 1.388(4)
C4 C5 1.390(4)
C5 C6 1.385(4)
C6 C7 1.379(4)
C8 C9 1.383(4)
C8 C13 1.389(4)
C9 C10 1.382(5)
C10 C11 1.382(5)
C11 C12 1.368(5)
C12 C13 1.386(4)
C14 C15 1.385(4)
C14 C19 1.404(4)
C15 C16 1.388(5)
C16 C17 1.365(5)
C17 C18 1.376(5)
C18 C19 1.374(4)
C20 C21 1.454(6)
C20 C29 1.521(5)
C21 C24 1.522(5)
C22 C23 1.376(5)
C23 C24 1.389(5)
C24 C25 1.367(5)
C25 C26 1.373(5)
C27 C28 1.368(6)
C28 C29 1.348(6)
C29 C30 1.371(5)
C30 C31 1.373(6)
C32 C33 1.488(5)
C32 C41 1.515(5)
C33 C36 1.515(5)
C34 C35 1.359(5)
C35 C36 1.375(5)
C36 C37 1.369(5)
C37 C38 1.377(5)
C39 C40 1.380(5)
C40 C41 1.372(5)
C41 C42 1.362(5)
C42 C43 1.370(6)

loop_
_geom_hbond_atom_site_label_D
_geom_hbond_atom_site_label_H
_geom_hbond_atom_site_label_A
_geom_hbond_distance_DH
_geom_hbond_distance_HA
_geom_hbond_distance_DA
_geom_hbond_angle_DHA
_geom_hbond_site_symmetry_A
O1 H1A N3 0.94(5) 1.68(5) 2.615(4) 173(4) .
O2 H2A O1 0.72(7) 2.34(7) 2.706(4) 113(7) .
O3 H3A N1 0.93(5) 1.74(5) 2.638(4) 162(4) .
O4 H4A N4 0.88(5) 1.86(5) 2.715(4) 162(4) 2_866
O5 H5A O2S 0.88(4) 1.80(4) 2.672(4) 169(4) 1_655
O1S H1SA O1 0.89(6) 1.89(6) 2.776(4) 170(5) .
O1S H1SB N2 0.87(5) 1.95(5) 2.778(5) 160(5) 2_455
O2S H2SA O1S 0.93(5) 1.86(5) 2.757(5) 161(4) 1_565
O2S H2SB O3 0.84(4) 1.96(4) 2.787(4) 167(4) .

loop_
_cod_related_entry_id
_cod_related_entry_database
_cod_related_entry_code
1 ChemSpider 30661460
